data_1536030
loop_
_publ_author_name
'Chikhrii, S.I.'
'Kuz'ma, Yu.B.'
'Fundamenskii, V.S.'
'Khaburskii, B.V.'
'Orishchin, S.V.'

_publ_section_title
;
 Crystal structure of new phosphide Nd2 Ni7 P4
;
_journal_name_full
;
Doklady Akademii Nauk Ukrainskoi SSR, Serie B: Geol.Khim.Biol., Nauki
;
_journal_page_first 49
_journal_page_last 51
_journal_volume 1990
_journal_year 1990
_chemical_formula_sum 'Nd2 Ni7 P4'
_space_group_IT_number 31
_symmetry_space_group_name_Hall 'P 2ac -2'
_symmetry_space_group_name_H-M 'P m n 21'
_cell_angle_alpha 90
_cell_angle_beta 90
_cell_angle_gamma 90
_cell_formula_units_Z 2
_cell_length_a 3.7588
_cell_length_b 9.238
_cell_length_c 10.413
_cell_volume 361.579
_citation_journal_id_ASTM DNNADO
_cod_data_source_file Chikhrii_DNNADO_1990_1078.cif
_cod_data_source_block Nd2Ni7P4
_cod_original_cell_volume 361.5789
_cod_database_code 1536030

loop_
_symmetry_equiv_pos_as_xyz
x,y,z
-x+1/2,-y,z+1/2
-x,y,z
x+1/2,-y,z+1/2

loop_
_atom_site_label
_atom_site_type_symbol
_atom_site_fract_x
_atom_site_fract_y
_atom_site_fract_z
_atom_site_occupancy
_atom_site_U_iso_or_equiv
Ni4 Ni 0 0.9035 0.0817 1 0.0
Nd1 Nd 0 0.5642 0 1 0.0
Ni1 Ni 0 0.5825 0.3083 1 0.0
Ni5 Ni 0 0.9431 0.4815 1 0.0
P2 P 0 0.82 0.292 1 0.0
P1 P 0 0.517 0.719 1 0.0
Ni6 Ni 0 0.2711 0.6698 1 0.0
Ni7 Ni 0 0.6958 0.5713 1 0.0
P3 P 0 0.157 0.092 1 0.0
Ni3 Ni 0 0.2539 0.9029 1 0.0
Nd2 Nd 0 0.9407 0.7819 1 0.0
P4 P 0 0.189 0.464 1 0.0
Ni2 Ni 0 0.3164 0.2633 1 0.0
